data_4003524
loop_
_publ_author_name
'Ghosh, Dipankar'
'Farahani, Abbas D.'
'Martin, Adam D.'
'Thordarson, Pall'
'Damodaran, Krishna K.'

_publ_section_title
;
 Unraveling the Self-Assembly Modes in Multicomponent Supramolecular Gels
 Using Single-Crystal X-ray Diffraction
;
_journal_issue 8
_journal_name_full 'Chemistry of Materials'
_journal_page_first 3517
_journal_page_last 3527
_journal_paper_doi 10.1021/acs.chemmater.0c00475
_journal_volume 32
_journal_year 2020
_chemical_absolute_configuration syn
_chemical_formula_sum 'C20 H28 N2 O6'
_chemical_formula_weight 392.44
_space_group_crystal_system monoclinic
_space_group_IT_number 4
_space_group_name_Hall 'P 2yb'
_space_group_name_H-M_alt 'P 1 21 1'
_atom_sites_solution_hydrogens geom
_atom_sites_solution_primary direct
_audit_creation_method SHELXL-2017/1
_cell_angle_alpha 90
_cell_angle_beta 96.739(2)
_cell_angle_gamma 90
_cell_formula_units_Z 6
_cell_length_a 9.9333(5)
_cell_length_b 9.8326(5)
_cell_length_c 33.0974(16)
_cell_measurement_reflns_used 9953
_cell_measurement_temperature 150(2)
_cell_measurement_theta_max 72.03
_cell_measurement_theta_min 2.69
_cell_volume 3210.3(3)
_computing_cell_refinement 'SAINT V8.35A (?, 2016)'
_computing_data_collection 'SAINT V8.35A (?, 2016)'
_computing_data_reduction 'SAINT V8.35A (?, 2016)'
_computing_molecular_graphics 'MERCURY CSD 4.2.0'
_computing_publication_material 'MERCURY CSD 4.2.0'
_computing_structure_refinement 'SHELXL-2014/7 (Sheldrick, 2014)'
_computing_structure_solution 'SAINT V8.35A (?, 2016)'
_diffrn_ambient_temperature 150(2)
_diffrn_measured_fraction_theta_full 0.999
_diffrn_measured_fraction_theta_max 0.995
_diffrn_measurement_device_type 'Bruker APEX-II CCD'
_diffrn_measurement_method '\f and \w scans'
_diffrn_radiation_type CuK\a
_diffrn_radiation_wavelength 1.54178
_diffrn_reflns_av_R_equivalents 0.0250
_diffrn_reflns_av_unetI/netI 0.0191
_diffrn_reflns_Laue_measured_fraction_full 0.999
_diffrn_reflns_Laue_measured_fraction_max 0.995
_diffrn_reflns_limit_h_max 12
_diffrn_reflns_limit_h_min -12
_diffrn_reflns_limit_k_max 10
_diffrn_reflns_limit_k_min -11
_diffrn_reflns_limit_l_max 40
_diffrn_reflns_limit_l_min -40
_diffrn_reflns_number 59636
_diffrn_reflns_point_group_measured_fraction_full 0.964
_diffrn_reflns_point_group_measured_fraction_max 0.955
_diffrn_reflns_theta_full 67.679
_diffrn_reflns_theta_max 72.040
_diffrn_reflns_theta_min 2.689
_exptl_absorpt_coefficient_mu 0.745
_exptl_absorpt_correction_T_max 0.7536
_exptl_absorpt_correction_T_min 0.6598
_exptl_absorpt_correction_type multi-scan
_exptl_absorpt_process_details
;
SADABS-2016/2 (Bruker,2016/2) was used for absorption correction.
wR2(int) was 0.1124 before and 0.0465 after correction.
The Ratio of minimum to maximum transmission is 0.8755.
The \l/2 correction factor is Not present.
;
_exptl_crystal_colour colourless
_exptl_crystal_density_diffrn 1.218
_exptl_crystal_description block
_exptl_crystal_F_000 1260
_exptl_crystal_size_max 0.410
_exptl_crystal_size_mid 0.160
_exptl_crystal_size_min 0.100
_refine_diff_density_max 0.316
_refine_diff_density_min -0.221
_refine_diff_density_rms 0.042
_refine_ls_abs_structure_details
;
 Flack x determined using 5077 quotients [(I+)-(I-)]/[(I+)+(I-)]
 (Parsons, Flack and Wagner, Acta Cryst. B69 (2013) 249-259).
;
_refine_ls_abs_structure_Flack 0.06(3)
_refine_ls_extinction_method none
_refine_ls_goodness_of_fit_ref 1.022
_refine_ls_hydrogen_treatment constr
_refine_ls_matrix_type full
_refine_ls_number_parameters 823
_refine_ls_number_reflns 12072
_refine_ls_number_restraints 1
_refine_ls_restrained_S_all 1.022
_refine_ls_R_factor_all 0.0378
_refine_ls_R_factor_gt 0.0367
_refine_ls_shift/su_max 0.027
_refine_ls_shift/su_mean 0.000
_refine_ls_structure_factor_coef Fsqd
_refine_ls_weighting_details 'w=1/[\s^2^(Fo^2^)+(0.0566P)^2^+0.7480P] where P=(Fo^2^+2Fc^2^)/3'
_refine_ls_weighting_scheme calc
_refine_ls_wR_factor_gt 0.0947
_refine_ls_wR_factor_ref 0.0957
_reflns_Friedel_coverage 0.807
_reflns_Friedel_fraction_full 0.924
_reflns_Friedel_fraction_max 0.909
_reflns_number_gt 11727
_reflns_number_total 12072
_reflns_threshold_expression 'I > 2\s(I)'
_cod_data_source_file cm0c00475_si_002.cif
_cod_data_source_block cu_DG02175_9_0m_a_RR
_cod_depositor_comments
;Adding full bibliography for 4003523--4003526.cif.

 Adding full bibliography for 4003523--4003526.cif.
;
_cod_original_sg_symbol_H-M 'P 21'
_cod_database_code 4003524
_shelx_shelxl_version_number 2017/1
_shelx_space_group_comment
;
The symmetry employed for this shelxl refinement is uniquely defined
by the following loop, which should always be used as a source of
symmetry information in preference to the above space-group names.
They are only intended as comments.
;
_shelx_estimated_absorpt_t_min 0.750
_shelx_estimated_absorpt_t_max 0.929

loop_
_space_group_symop_operation_xyz
'x, y, z'
'-x, y+1/2, -z'

loop_
_atom_site_label
_atom_site_type_symbol
_atom_site_fract_x
_atom_site_fract_y
_atom_site_fract_z
_atom_site_U_iso_or_equiv
_atom_site_adp_type
_atom_site_occupancy
_atom_site_site_symmetry_order
_atom_site_calc_flag
_atom_site_refinement_flags_posn
_atom_site_refinement_flags_adp
_atom_site_refinement_flags_occupancy
_atom_site_disorder_assembly
_atom_site_disorder_group
C1 C 1.1512(3) 0.0704(4) 0.87021(9) 0.0553(8) Uani 1 1 d . . . . .
H1A H 1.138146 -0.002783 0.850033 0.083 Uiso 1 1 calc R U . . .
H1B H 1.228257 0.048380 0.890430 0.083 Uiso 1 1 calc R U . . .
H1C H 1.169244 0.155892 0.856596 0.083 Uiso 1 1 calc R U . . .
O2 O 1.03022(17) 0.0848(2) 0.89022(5) 0.0419(4) Uani 1 1 d . . . . .
C3 C 1.0076(2) -0.0142(3) 0.91619(7) 0.0305(5) Uani 1 1 d . . . . .
O4 O 1.08298(18) -0.1087(2) 0.92384(6) 0.0439(4) Uani 1 1 d . . . . .
C5 C 0.8784(2) 0.0108(2) 0.93550(6) 0.0272(4) Uani 1 1 d . . . . .
H5 H 0.849472 -0.077784 0.946584 0.033 Uiso 1 1 calc R U . . .
C6 C 0.9048(2) 0.1116(3) 0.97136(7) 0.0359(5) Uani 1 1 d . . . . .
H6 H 0.939319 0.198875 0.960996 0.043 Uiso 1 1 calc R U . . .
C7 C 0.7755(3) 0.1403(4) 0.99003(9) 0.0493(7) Uani 1 1 d . . . . .
H7A H 0.708919 0.182442 0.969623 0.074 Uiso 1 1 calc R U . . .
H7B H 0.795226 0.202191 1.013181 0.074 Uiso 1 1 calc R U . . .
H7C H 0.738765 0.054896 0.999363 0.074 Uiso 1 1 calc R U . . .
C8 C 1.0121(3) 0.0532(5) 1.00333(10) 0.0642(10) Uani 1 1 d . . . . .
H8A H 1.093539 0.030495 0.990623 0.096 Uiso 1 1 calc R U . . .
H8B H 0.976909 -0.029121 1.015080 0.096 Uiso 1 1 calc R U . . .
H8C H 1.034991 0.120608 1.024848 0.096 Uiso 1 1 calc R U . . .
N9 N 0.76931(17) 0.05814(19) 0.90525(5) 0.0259(4) Uani 1 1 d . . . . .
H9 H 0.742388 0.143446 0.904889 0.031 Uiso 1 1 calc R U . . .
C10 C 0.7112(2) -0.0319(2) 0.87800(6) 0.0250(4) Uani 1 1 d . . . . .
O11 O 0.74910(16) -0.15111(17) 0.87771(5) 0.0311(3) Uani 1 1 d . . . . .
C12 C 0.5926(2) 0.0141(2) 0.84845(6) 0.0231(4) Uani 1 1 d . . . . .
C13 C 0.5374(2) -0.0820(2) 0.82042(6) 0.0251(4) Uani 1 1 d . . . . .
H13 H 0.580909 -0.167571 0.818873 0.030 Uiso 1 1 calc R U . . .
C14 C 0.4202(2) -0.0550(2) 0.79476(6) 0.0244(4) Uani 1 1 d . . . . .
H14 H 0.383636 -0.121998 0.775876 0.029 Uiso 1 1 calc R U . . .
C15 C 0.3559(2) 0.0703(2) 0.79662(6) 0.0225(4) Uani 1 1 d . . . . .
C16 C 0.4156(2) 0.1700(2) 0.82301(7) 0.0263(4) Uani 1 1 d . . . . .
H16 H 0.376023 0.257908 0.823124 0.032 Uiso 1 1 calc R U . . .
C17 C 0.5320(2) 0.1418(2) 0.84903(6) 0.0264(4) Uani 1 1 d . . . . .
H17 H 0.570490 0.209597 0.867294 0.032 Uiso 1 1 calc R U . . .
C18 C 0.2242(2) 0.1032(2) 0.77114(6) 0.0238(4) Uani 1 1 d . . . . .
O19 O 0.18789(15) 0.22168(16) 0.76495(5) 0.0283(3) Uani 1 1 d . . . . .
N20 N 0.14738(17) -0.00262(19) 0.75633(5) 0.0259(4) Uani 1 1 d . . . . .
H20 H 0.170681 -0.085589 0.764298 0.031 Uiso 1 1 calc R U . . .
C21 C 0.0273(2) 0.0172(3) 0.72759(7) 0.0293(5) Uani 1 1 d . . . . .
H21 H 0.028710 0.112749 0.717327 0.035 Uiso 1 1 calc R U . . .
C22 C 0.0346(3) -0.0777(3) 0.69156(7) 0.0352(5) Uani 1 1 d . . . . .
O23 O -0.0679(2) -0.0498(2) 0.66273(6) 0.0505(5) Uani 1 1 d . . . . .
C24 C -0.0821(5) -0.1363(4) 0.62756(9) 0.0724(11) Uani 1 1 d . . . . .
H24A H -0.176550 -0.135258 0.615102 0.109 Uiso 1 1 calc R U . . .
H24B H -0.056071 -0.229347 0.635691 0.109 Uiso 1 1 calc R U . . .
H24C H -0.023224 -0.103249 0.607887 0.109 Uiso 1 1 calc R U . . .
O25 O 0.1162(2) -0.1656(2) 0.68920(6) 0.0518(5) Uani 1 1 d . . . . .
C26 C -0.1094(2) -0.0050(3) 0.74513(8) 0.0363(5) Uani 1 1 d . . . . .
H26 H -0.183536 0.008146 0.722269 0.044 Uiso 1 1 calc R U . . .
C27 C -0.1284(3) 0.1016(4) 0.77700(10) 0.0512(7) Uani 1 1 d . . . . .
H27A H -0.123047 0.192383 0.765110 0.077 Uiso 1 1 calc R U . . .
H27B H -0.057199 0.091640 0.799941 0.077 Uiso 1 1 calc R U . . .
H27C H -0.217341 0.089581 0.786595 0.077 Uiso 1 1 calc R U . . .
C28 C -0.1231(3) -0.1482(3) 0.76126(10) 0.0518(7) Uani 1 1 d . . . . .
H28A H -0.104004 -0.214049 0.740448 0.078 Uiso 1 1 calc R U . . .
H28B H -0.215593 -0.161942 0.768017 0.078 Uiso 1 1 calc R U . . .
H28C H -0.058587 -0.161043 0.785714 0.078 Uiso 1 1 calc R U . . .
C29 C -0.4018(4) 0.7038(5) 1.04183(9) 0.0724(11) Uani 1 1 d . . . . .
H29A H -0.433107 0.794961 1.033274 0.109 Uiso 1 1 calc R U . . .
H29B H -0.306068 0.707741 1.053008 0.109 Uiso 1 1 calc R U . . .
H29C H -0.455667 0.669921 1.062693 0.109 Uiso 1 1 calc R U . . .
O30 O -0.41746(19) 0.6131(2) 1.00714(5) 0.0493(5) Uani 1 1 d . . . . .
C31 C -0.3566(2) 0.6552(3) 0.97552(7) 0.0354(5) Uani 1 1 d . . . . .
O32 O -0.2890(2) 0.7556(2) 0.97579(6) 0.0546(5) Uani 1 1 d . . . . .
C33 C -0.3913(2) 0.5598(2) 0.93949(6) 0.0277(4) Uani 1 1 d . . . . .
H33 H -0.385125 0.464244 0.949868 0.033 Uiso 1 1 calc R U . . .
C34 C -0.5393(2) 0.5860(3) 0.92091(7) 0.0346(5) Uani 1 1 d . . . . .
H34 H -0.598720 0.560563 0.942105 0.042 Uiso 1 1 calc R U . . .
C35 C -0.5677(3) 0.7337(3) 0.91047(11) 0.0556(8) Uani 1 1 d . . . . .
H35A H -0.512143 0.762314 0.889390 0.083 Uiso 1 1 calc R U . . .
H35B H -0.545386 0.789650 0.934843 0.083 Uiso 1 1 calc R U . . .
H35C H -0.663801 0.744881 0.900417 0.083 Uiso 1 1 calc R U . . .
C36 C -0.5772(3) 0.4931(4) 0.88473(9) 0.0495(7) Uani 1 1 d . . . . .
H36A H -0.531700 0.524008 0.861667 0.074 Uiso 1 1 calc R U . . .
H36B H -0.675572 0.495282 0.877248 0.074 Uiso 1 1 calc R U . . .
H36C H -0.548684 0.399872 0.891928 0.074 Uiso 1 1 calc R U . . .
N37 N -0.29008(17) 0.57722(19) 0.91142(5) 0.0246(4) Uani 1 1 d . . . . .
H37 H -0.270949 0.659433 0.903267 0.029 Uiso 1 1 calc R U . . .
C38 C -0.22544(19) 0.4692(2) 0.89779(6) 0.0229(4) Uani 1 1 d . . . . .
O39 O -0.25784(16) 0.35127(16) 0.90470(5) 0.0301(3) Uani 1 1 d . . . . .
C40 C -0.11277(19) 0.4997(2) 0.87260(6) 0.0223(4) Uani 1 1 d . . . . .
C41 C -0.0418(2) 0.6210(2) 0.87582(6) 0.0246(4) Uani 1 1 d . . . . .
H41 H -0.058511 0.685109 0.896122 0.030 Uiso 1 1 calc R U . . .
C42 C 0.0536(2) 0.6497(2) 0.84959(7) 0.0262(4) Uani 1 1 d . . . . .
H42 H 0.101763 0.733267 0.852102 0.031 Uiso 1 1 calc R U . . .
C43 C 0.07941(19) 0.5570(2) 0.81961(6) 0.0234(4) Uani 1 1 d . . . . .
C44 C 0.0137(2) 0.4316(2) 0.81780(7) 0.0269(4) Uani 1 1 d . . . . .
H44 H 0.033459 0.365766 0.798316 0.032 Uiso 1 1 calc R U . . .
C45 C -0.0807(2) 0.4025(2) 0.84446(7) 0.0272(4) Uani 1 1 d . . . . .
H45 H -0.123663 0.316020 0.843529 0.033 Uiso 1 1 calc R U . . .
C46 C 0.1723(2) 0.6033(2) 0.78936(6) 0.0249(4) Uani 1 1 d . . . . .
O47 O 0.20501(16) 0.72390(17) 0.78822(5) 0.0329(4) Uani 1 1 d . . . . .
N48 N 0.21426(18) 0.5111(2) 0.76386(6) 0.0284(4) Uani 1 1 d . . . . .
H48 H 0.192791 0.424911 0.766296 0.034 Uiso 1 1 calc R U . . .
C49 C 0.2957(2) 0.5530(2) 0.73196(7) 0.0282(4) Uani 1 1 d . . . . .
H49 H 0.259956 0.642089 0.720776 0.034 Uiso 1 1 calc R U . . .
C50 C 0.4432(2) 0.5723(3) 0.74891(7) 0.0319(5) Uani 1 1 d . . . . .
O51 O 0.48990(18) 0.4655(2) 0.77076(6) 0.0487(5) Uani 1 1 d . . . . .
C52 C 0.6308(3) 0.4706(5) 0.78748(11) 0.0631(9) Uani 1 1 d . . . . .
H52A H 0.687870 0.474398 0.765274 0.095 Uiso 1 1 calc R U . . .
H52B H 0.653462 0.389135 0.803951 0.095 Uiso 1 1 calc R U . . .
H52C H 0.646791 0.551730 0.804573 0.095 Uiso 1 1 calc R U . . .
O53 O 0.51070(19) 0.6700(2) 0.74295(7) 0.0504(5) Uani 1 1 d . . . . .
C54 C 0.2811(2) 0.4479(3) 0.69711(7) 0.0304(5) Uani 1 1 d . . . . .
H54 H 0.308311 0.356743 0.708707 0.037 Uiso 1 1 calc R U . . .
C55 C 0.1351(3) 0.4396(3) 0.67783(9) 0.0462(6) Uani 1 1 d . . . . .
H55A H 0.107430 0.527659 0.665701 0.069 Uiso 1 1 calc R U . . .
H55B H 0.076588 0.416351 0.698674 0.069 Uiso 1 1 calc R U . . .
H55C H 0.126996 0.369448 0.656653 0.069 Uiso 1 1 calc R U . . .
C56 C 0.3743(3) 0.4840(3) 0.66503(8) 0.0489(7) Uani 1 1 d . . . . .
H56A H 0.363333 0.416599 0.643089 0.073 Uiso 1 1 calc R U . . .
H56B H 0.468716 0.484215 0.677588 0.073 Uiso 1 1 calc R U . . .
H56C H 0.350638 0.574380 0.653888 0.073 Uiso 1 1 calc R U . . .
C57 C 0.4595(4) 0.0234(6) 0.69958(10) 0.0897(16) Uani 1 1 d . . . . .
H57A H 0.386774 -0.035802 0.706903 0.135 Uiso 1 1 calc R U . . .
H57B H 0.450283 0.113767 0.711431 0.135 Uiso 1 1 calc R U . . .
H57C H 0.547522 -0.015518 0.710082 0.135 Uiso 1 1 calc R U . . .
O58 O 0.4505(2) 0.0349(3) 0.65549(7) 0.0720(8) Uani 1 1 d . . . . .
C59 C 0.3333(3) 0.0821(3) 0.63768(7) 0.0391(6) Uani 1 1 d . . . . .
O60 O 0.2431(2) 0.1229(2) 0.65530(6) 0.0481(5) Uani 1 1 d . . . . .
C61 C 0.3267(3) 0.0718(3) 0.59162(7) 0.0443(6) Uani 1 1 d . . . . .
H61 H 0.420228 0.054837 0.584403 0.053 Uiso 1 1 calc R U . . .
C62 C 0.2360(5) -0.0477(4) 0.57617(9) 0.0702(11) Uani 1 1 d . . . . .
H62 H 0.141175 -0.027902 0.581752 0.084 Uiso 1 1 calc R U . . .
C63 C 0.2835(7) -0.1802(4) 0.59825(12) 0.0947(17) Uani 1 1 d . . . . .
H63A H 0.232496 -0.257219 0.585385 0.142 Uiso 1 1 calc R U . . .
H63B H 0.267832 -0.174287 0.626879 0.142 Uiso 1 1 calc R U . . .
H63C H 0.380457 -0.193520 0.596516 0.142 Uiso 1 1 calc R U . . .
C64 C 0.2367(8) -0.0652(6) 0.53003(12) 0.123(2) Uani 1 1 d . . . . .
H64A H 0.171958 -0.136348 0.520121 0.184 Uiso 1 1 calc R U . . .
H64B H 0.327771 -0.091244 0.524296 0.184 Uiso 1 1 calc R U . . .
H64C H 0.210749 0.020707 0.516260 0.184 Uiso 1 1 calc R U . . .
N65 N 0.2764(2) 0.1981(2) 0.57240(6) 0.0412(5) Uani 1 1 d . . . . .
H65 H 0.190019 0.218995 0.571712 0.049 Uiso 1 1 calc R U . . .
C66 C 0.3595(3) 0.2826(3) 0.55583(8) 0.0404(6) Uani 1 1 d . . . . .
O67 O 0.4826(2) 0.2648(2) 0.56030(9) 0.0674(7) Uani 1 1 d . . . . .
C68 C 0.2981(3) 0.3960(3) 0.52955(8) 0.0410(6) Uani 1 1 d . . . . .
C71 C 0.1991(3) 0.5975(3) 0.47456(7) 0.0364(5) Uani 1 1 d . . . . .
C69 C 0.1826(3) 0.4556(4) 0.53176(12) 0.0315(9) Uani 0.673(5) 1 d . . P A 1
H69 H 0.130248 0.428957 0.552665 0.038 Uiso 0.673(5) 1 calc R U P A 1
C70 C 0.1322(4) 0.5574(4) 0.50465(13) 0.0344(9) Uani 0.673(5) 1 d . . P A 1
H70 H 0.047667 0.598685 0.507932 0.041 Uiso 0.673(5) 1 calc R U P A 1
C72 C 0.3306(5) 0.5398(5) 0.46997(16) 0.0588(15) Uani 0.673(5) 1 d . . P A 1
H72 H 0.380964 0.569024 0.448874 0.071 Uiso 0.673(5) 1 calc R U P A 1
C73 C 0.3797(5) 0.4414(6) 0.49714(18) 0.0651(17) Uani 0.673(5) 1 d . . P A 1
H73 H 0.466160 0.402141 0.495256 0.078 Uiso 0.673(5) 1 calc R U P A 1
C69A C 0.1498(7) 0.3880(9) 0.5124(2) 0.0330(19) Uani 0.327(5) 1 d . . P A 2
H69A H 0.091277 0.318722 0.520110 0.040 Uiso 0.327(5) 1 calc R U P A 2
C70A C 0.1061(6) 0.4883(9) 0.4850(2) 0.0314(19) Uani 0.327(5) 1 d . . P A 2
H70A H 0.014983 0.487479 0.472465 0.038 Uiso 0.327(5) 1 calc R U P A 2
C72A C 0.3176(7) 0.6022(8) 0.4983(3) 0.036(2) Uani 0.327(5) 1 d . . P A 2
H72A H 0.374724 0.678625 0.496067 0.043 Uiso 0.327(5) 1 calc R U P A 2
C73A C 0.3620(7) 0.5006(8) 0.5264(2) 0.034(2) Uani 0.327(5) 1 d . . P A 2
H73A H 0.444698 0.513505 0.543488 0.041 Uiso 0.327(5) 1 calc R U P A 2
C74 C 0.1409(2) 0.7043(3) 0.44498(7) 0.0338(5) Uani 1 1 d . . . . .
O75 O 0.01808(18) 0.7177(2) 0.43730(6) 0.0461(5) Uani 1 1 d . . . . .
N76 N 0.2304(2) 0.7811(2) 0.42789(6) 0.0371(5) Uani 1 1 d . . . . .
H76 H 0.317464 0.764917 0.434173 0.045 Uiso 1 1 calc R U . . .
C77 C 0.1890(2) 0.8909(3) 0.39919(7) 0.0357(5) Uani 1 1 d . . . . .
H77 H 0.091501 0.877181 0.388561 0.043 Uiso 1 1 calc R U . . .
C78 C 0.2021(3) 1.0256(3) 0.42247(7) 0.0374(5) Uani 1 1 d . . . . .
O79 O 0.3240(2) 1.0589(3) 0.43411(7) 0.0700(7) Uani 1 1 d . . . . .
O81 O 0.0982(2) 1.0867(2) 0.42911(7) 0.0580(6) Uani 1 1 d . . . . .
C80 C 0.3589(7) 1.1761(6) 0.45320(16) 0.0732(19) Uani 0.681(8) 1 d . . P B 1
H80A H 0.347727 1.251230 0.433636 0.110 Uiso 0.681(8) 1 calc R U P B 1
H80B H 0.453777 1.171334 0.465218 0.110 Uiso 0.681(8) 1 calc R U P B 1
H80C H 0.300750 1.191487 0.474723 0.110 Uiso 0.681(8) 1 calc R U P B 1
C80A C 0.0803(9) 1.1907(10) 0.4569(2) 0.042(2) Uani 0.319(8) 1 d . . P B 2
H80D H 0.106260 1.157714 0.484635 0.062 Uiso 0.319(8) 1 calc R U P B 2
H80E H -0.015062 1.218641 0.453852 0.062 Uiso 0.319(8) 1 calc R U P B 2
H80F H 0.137165 1.268682 0.451572 0.062 Uiso 0.319(8) 1 calc R U P B 2
C82 C 0.2727(3) 0.8890(4) 0.36311(8) 0.0512(8) Uani 1 1 d . . . . .
H82 H 0.370918 0.890899 0.374009 0.061 Uiso 1 1 calc R U . . .
C83 C 0.2454(5) 0.7595(5) 0.33859(12) 0.0884(15) Uani 1 1 d . . . . .
H83A H 0.151620 0.759855 0.325563 0.133 Uiso 1 1 calc R U . . .
H83B H 0.259693 0.680636 0.356691 0.133 Uiso 1 1 calc R U . . .
H83C H 0.307438 0.754408 0.317689 0.133 Uiso 1 1 calc R U . . .
C84 C 0.2417(3) 1.0148(4) 0.33663(9) 0.0571(9) Uani 1 1 d . . . . .
H84A H 0.291849 1.009868 0.312874 0.086 Uiso 1 1 calc R U . . .
H84B H 0.269141 1.096533 0.352438 0.086 Uiso 1 1 calc R U . . .
H84C H 0.144256 1.018787 0.327570 0.086 Uiso 1 1 calc R U . . .

loop_
_atom_site_aniso_label
_atom_site_aniso_U_11
_atom_site_aniso_U_22
_atom_site_aniso_U_33
_atom_site_aniso_U_23
_atom_site_aniso_U_13
_atom_site_aniso_U_12
C1 0.0393(14) 0.078(2) 0.0525(16) 0.0017(16) 0.0210(12) -0.0011(14)
O2 0.0366(9) 0.0462(12) 0.0456(9) 0.0067(8) 0.0162(7) 0.0039(8)
C3 0.0276(10) 0.0317(14) 0.0311(11) -0.0058(9) -0.0012(8) -0.0009(9)
O4 0.0365(9) 0.0418(12) 0.0524(11) -0.0038(8) 0.0007(8) 0.0112(8)
C5 0.0263(10) 0.0244(12) 0.0304(10) 0.0017(8) 0.0010(8) -0.0015(8)
C6 0.0379(12) 0.0384(15) 0.0320(11) -0.0059(10) 0.0071(9) -0.0053(10)
C7 0.0484(15) 0.060(2) 0.0414(14) -0.0096(13) 0.0141(11) 0.0011(13)
C8 0.0542(17) 0.092(3) 0.0421(15) -0.0176(16) -0.0116(12) 0.0100(17)
N9 0.0263(8) 0.0190(10) 0.0319(9) 0.0005(7) 0.0013(7) 0.0012(7)
C10 0.0257(9) 0.0204(12) 0.0300(10) 0.0031(8) 0.0082(8) -0.0008(8)
O11 0.0353(8) 0.0195(9) 0.0377(8) -0.0004(6) 0.0002(6) 0.0030(6)
C12 0.0242(9) 0.0197(11) 0.0266(9) 0.0009(8) 0.0075(7) -0.0028(8)
C13 0.0275(10) 0.0166(11) 0.0321(10) -0.0005(8) 0.0068(8) 0.0006(8)
C14 0.0285(10) 0.0173(11) 0.0278(10) -0.0022(8) 0.0046(8) -0.0013(8)
C15 0.0238(9) 0.0184(11) 0.0264(9) -0.0004(8) 0.0074(7) -0.0021(8)
C16 0.0291(10) 0.0156(11) 0.0344(11) -0.0024(8) 0.0051(8) 0.0002(8)
C17 0.0277(10) 0.0205(12) 0.0310(10) -0.0025(8) 0.0040(8) -0.0023(8)
C18 0.0258(9) 0.0213(12) 0.0256(9) 0.0002(8) 0.0086(7) -0.0011(8)
O19 0.0298(7) 0.0168(9) 0.0376(8) -0.0001(6) 0.0013(6) 0.0016(6)
N20 0.0261(8) 0.0171(10) 0.0341(9) 0.0002(7) 0.0013(7) -0.0003(7)
C21 0.0276(10) 0.0256(12) 0.0345(11) -0.0002(9) 0.0027(8) -0.0017(9)
C22 0.0430(13) 0.0311(14) 0.0313(11) 0.0016(9) 0.0040(9) -0.0086(10)
O23 0.0535(11) 0.0540(13) 0.0402(10) -0.0054(9) -0.0103(8) -0.0079(9)
C24 0.105(3) 0.076(3) 0.0333(15) -0.0085(15) -0.0045(16) -0.020(2)
O25 0.0766(14) 0.0412(12) 0.0376(10) -0.0064(8) 0.0065(9) 0.0157(10)
C26 0.0257(10) 0.0403(15) 0.0429(13) -0.0016(11) 0.0046(9) -0.0028(9)
C27 0.0390(14) 0.058(2) 0.0585(17) -0.0119(14) 0.0131(12) 0.0010(13)
C28 0.0401(14) 0.0499(19) 0.0680(19) 0.0114(15) 0.0172(13) -0.0073(13)
C29 0.069(2) 0.113(3) 0.0371(15) -0.0222(18) 0.0146(14) 0.000(2)
O30 0.0478(10) 0.0711(15) 0.0313(8) -0.0010(9) 0.0147(7) 0.0020(10)
C31 0.0346(12) 0.0391(15) 0.0343(12) -0.0009(10) 0.0109(9) 0.0065(10)
O32 0.0696(13) 0.0458(13) 0.0509(11) -0.0174(9) 0.0172(10) -0.0181(10)
C33 0.0274(10) 0.0263(12) 0.0313(10) 0.0011(9) 0.0109(8) 0.0023(8)
C34 0.0276(10) 0.0373(15) 0.0405(12) -0.0010(10) 0.0109(9) 0.0023(9)
C35 0.0409(14) 0.0465(19) 0.079(2) 0.0130(15) 0.0060(13) 0.0097(13)
C36 0.0349(13) 0.064(2) 0.0492(15) -0.0105(14) 0.0018(11) 0.0046(12)
N37 0.0258(8) 0.0196(10) 0.0299(8) 0.0017(7) 0.0100(7) 0.0005(7)
C38 0.0229(9) 0.0217(12) 0.0243(9) -0.0004(7) 0.0035(7) 0.0000(8)
O39 0.0338(8) 0.0189(9) 0.0399(8) -0.0002(6) 0.0136(6) -0.0012(6)
C40 0.0207(9) 0.0211(11) 0.0255(9) 0.0006(8) 0.0037(7) 0.0016(7)
C41 0.0255(9) 0.0200(11) 0.0289(10) -0.0031(8) 0.0054(8) 0.0017(8)
C42 0.0258(10) 0.0169(11) 0.0365(11) -0.0021(8) 0.0068(8) -0.0023(8)
C43 0.0207(9) 0.0192(11) 0.0309(10) 0.0009(8) 0.0050(7) 0.0020(7)
C44 0.0292(10) 0.0197(12) 0.0333(11) -0.0049(8) 0.0099(8) -0.0010(8)
C45 0.0289(10) 0.0181(11) 0.0357(11) -0.0031(8) 0.0091(8) -0.0029(8)
C46 0.0219(9) 0.0193(12) 0.0341(10) 0.0022(8) 0.0064(8) 0.0016(7)
O47 0.0382(8) 0.0193(9) 0.0439(9) 0.0000(7) 0.0157(7) -0.0029(6)
N48 0.0316(9) 0.0180(10) 0.0384(10) 0.0020(7) 0.0162(7) -0.0014(7)
C49 0.0285(10) 0.0243(12) 0.0340(11) 0.0029(9) 0.0135(8) 0.0007(8)
C50 0.0336(11) 0.0320(13) 0.0321(11) -0.0058(9) 0.0127(9) -0.0039(9)
O51 0.0322(9) 0.0591(14) 0.0530(11) 0.0163(9) -0.0023(8) -0.0069(8)
C52 0.0333(13) 0.095(3) 0.0584(18) 0.0156(18) -0.0042(12) -0.0044(15)
O53 0.0413(10) 0.0400(12) 0.0728(13) -0.0056(10) 0.0187(9) -0.0134(8)
C54 0.0299(10) 0.0293(13) 0.0329(11) -0.0011(9) 0.0069(8) 0.0013(9)
C55 0.0369(13) 0.0514(19) 0.0485(15) -0.0015(12) -0.0029(11) 0.0012(12)
C56 0.0514(15) 0.059(2) 0.0399(14) -0.0082(12) 0.0206(11) -0.0081(13)
C57 0.064(2) 0.159(5) 0.0426(17) 0.040(2) -0.0072(15) -0.005(3)
O58 0.0426(10) 0.126(2) 0.0476(11) 0.0426(13) 0.0073(9) 0.0166(13)
C59 0.0390(12) 0.0446(16) 0.0346(12) 0.0075(11) 0.0077(10) 0.0003(11)
O60 0.0580(11) 0.0492(13) 0.0394(9) -0.0027(8) 0.0155(8) 0.0063(9)
C61 0.0553(15) 0.0461(17) 0.0333(12) 0.0099(11) 0.0129(11) 0.0214(13)
C62 0.136(3) 0.039(2) 0.0351(15) -0.0019(12) 0.0080(18) 0.008(2)
C63 0.186(5) 0.047(2) 0.054(2) 0.0026(17) 0.022(3) 0.028(3)
C64 0.256(8) 0.075(3) 0.0378(19) -0.0101(19) 0.016(3) 0.009(4)
N65 0.0456(12) 0.0459(14) 0.0323(10) 0.0062(9) 0.0054(9) 0.0187(10)
C66 0.0436(14) 0.0309(15) 0.0429(13) -0.0018(10) -0.0109(11) 0.0035(11)
O67 0.0365(10) 0.0394(13) 0.117(2) 0.0182(13) -0.0284(11) -0.0039(9)
C68 0.0445(14) 0.0309(15) 0.0446(14) -0.0014(11) -0.0080(11) 0.0062(11)
C71 0.0430(13) 0.0270(14) 0.0380(12) -0.0032(10) -0.0003(10) 0.0066(10)
C69 0.0261(16) 0.034(2) 0.0348(19) -0.0005(17) 0.0051(14) 0.0015(15)
C70 0.0293(17) 0.030(2) 0.044(2) -0.0032(18) 0.0047(15) 0.0052(15)
C72 0.071(3) 0.049(3) 0.065(3) 0.023(2) 0.044(2) 0.033(2)
C73 0.059(3) 0.058(3) 0.087(4) 0.035(3) 0.044(3) 0.038(2)
C69A 0.018(3) 0.044(5) 0.037(4) 0.003(4) 0.003(3) -0.003(3)
C70A 0.015(3) 0.042(5) 0.037(4) 0.008(4) 0.002(3) 0.000(3)
C72A 0.020(3) 0.029(4) 0.057(5) 0.009(3) -0.005(3) -0.008(3)
C73A 0.021(3) 0.031(4) 0.046(4) 0.006(3) -0.009(3) -0.003(3)
C74 0.0407(13) 0.0279(14) 0.0314(11) -0.0041(9) -0.0010(9) 0.0015(9)
O75 0.0357(9) 0.0445(12) 0.0550(11) 0.0101(9) -0.0067(8) 0.0005(8)
N76 0.0349(10) 0.0366(13) 0.0389(11) 0.0032(9) 0.0007(8) 0.0094(9)
C77 0.0330(11) 0.0425(16) 0.0315(11) 0.0042(10) 0.0029(9) 0.0074(10)
C78 0.0428(13) 0.0377(15) 0.0322(11) 0.0118(10) 0.0072(9) 0.0020(11)
O79 0.0575(13) 0.0830(19) 0.0637(13) 0.0122(13) -0.0178(11) -0.0266(13)
O81 0.0659(13) 0.0512(14) 0.0577(12) -0.0017(10) 0.0103(10) 0.0222(11)
C80 0.115(5) 0.043(3) 0.056(3) 0.002(2) -0.016(3) -0.020(3)
C80A 0.046(5) 0.044(6) 0.036(4) -0.005(3) 0.006(3) 0.009(4)
C82 0.0424(14) 0.079(2) 0.0329(12) 0.0015(13) 0.0075(11) 0.0180(14)
C83 0.123(4) 0.093(3) 0.0495(19) -0.016(2) 0.008(2) 0.044(3)
C84 0.0395(13) 0.095(3) 0.0375(14) 0.0201(15) 0.0094(11) 0.0056(15)

loop_
_atom_type_symbol
_atom_type_description
_atom_type_scat_dispersion_real
_atom_type_scat_dispersion_imag
_atom_type_scat_source
C C 0.0181 0.0091 'International Tables Vol C Tables 4.2.6.8 and 6.1.1.4'
H H 0.0000 0.0000 'International Tables Vol C Tables 4.2.6.8 and 6.1.1.4'
N N 0.0311 0.0180 'International Tables Vol C Tables 4.2.6.8 and 6.1.1.4'
O O 0.0492 0.0322 'International Tables Vol C Tables 4.2.6.8 and 6.1.1.4'

loop_
_geom_angle_atom_site_label_1
_geom_angle_atom_site_label_2
_geom_angle_atom_site_label_3
_geom_angle
_geom_angle_site_symmetry_1
_geom_angle_site_symmetry_3
_geom_angle_publ_flag
O2 C1 H1A 109.5 . . ?
O2 C1 H1B 109.5 . . ?
H1A C1 H1B 109.5 . . ?
O2 C1 H1C 109.5 . . ?
H1A C1 H1C 109.5 . . ?
H1B C1 H1C 109.5 . . ?
C3 O2 C1 115.8(2) . . ?
O4 C3 O2 123.5(2) . . ?
O4 C3 C5 124.9(2) . . ?
O2 C3 C5 111.54(19) . . ?
N9 C5 C3 110.99(17) . . ?
N9 C5 C6 111.52(19) . . ?
C3 C5 C6 110.57(18) . . ?
N9 C5 H5 107.9 . . ?
C3 C5 H5 107.9 . . ?
C6 C5 H5 107.9 . . ?
C7 C6 C8 110.2(2) . . ?
C7 C6 C5 111.0(2) . . ?
C8 C6 C5 109.5(2) . . ?
C7 C6 H6 108.7 . . ?
C8 C6 H6 108.7 . . ?
C5 C6 H6 108.7 . . ?
C6 C7 H7A 109.5 . . ?
C6 C7 H7B 109.5 . . ?
H7A C7 H7B 109.5 . . ?
C6 C7 H7C 109.5 . . ?
H7A C7 H7C 109.5 . . ?
H7B C7 H7C 109.5 . . ?
C6 C8 H8A 109.5 . . ?
C6 C8 H8B 109.5 . . ?
H8A C8 H8B 109.5 . . ?
C6 C8 H8C 109.5 . . ?
H8A C8 H8C 109.5 . . ?
H8B C8 H8C 109.5 . . ?
C10 N9 C5 118.35(18) . . ?
C10 N9 H9 120.8 . . ?
C5 N9 H9 120.8 . . ?
O11 C10 N9 121.6(2) . . ?
O11 C10 C12 119.75(19) . . ?
N9 C10 C12 118.59(19) . . ?
C13 C12 C17 118.96(19) . . ?
C13 C12 C10 116.44(19) . . ?
C17 C12 C10 124.51(19) . . ?
C14 C13 C12 121.1(2) . . ?
C14 C13 H13 119.4 . . ?
C12 C13 H13 119.4 . . ?
C13 C14 C15 119.96(19) . . ?
C13 C14 H14 120.0 . . ?
C15 C14 H14 120.0 . . ?
C14 C15 C16 119.00(19) . . ?
C14 C15 C18 122.54(18) . . ?
C16 C15 C18 118.46(19) . . ?
C17 C16 C15 120.6(2) . . ?
C17 C16 H16 119.7 . . ?
C15 C16 H16 119.7 . . ?
C16 C17 C12 120.1(2) . . ?
C16 C17 H17 119.9 . . ?
C12 C17 H17 119.9 . . ?
O19 C18 N20 121.88(19) . . ?
O19 C18 C15 121.00(19) . . ?
N20 C18 C15 117.11(18) . . ?
C18 N20 C21 121.51(19) . . ?
C18 N20 H20 119.2 . . ?
C21 N20 H20 119.2 . . ?
N20 C21 C22 108.74(18) . . ?
N20 C21 C26 115.10(19) . . ?
C22 C21 C26 109.31(19) . . ?
N20 C21 H21 107.8 . . ?
C22 C21 H21 107.8 . . ?
C26 C21 H21 107.8 . . ?
O25 C22 O23 124.5(2) . . ?
O25 C22 C21 126.1(2) . . ?
O23 C22 C21 109.3(2) . . ?
C22 O23 C24 116.8(3) . . ?
O23 C24 H24A 109.5 . . ?
O23 C24 H24B 109.5 . . ?
H24A C24 H24B 109.5 . . ?
O23 C24 H24C 109.5 . . ?
H24A C24 H24C 109.5 . . ?
H24B C24 H24C 109.5 . . ?
C27 C26 C28 111.9(2) . . ?
C27 C26 C21 110.5(2) . . ?
C28 C26 C21 112.3(2) . . ?
C27 C26 H26 107.3 . . ?
C28 C26 H26 107.3 . . ?
C21 C26 H26 107.3 . . ?
C26 C27 H27A 109.5 . . ?
C26 C27 H27B 109.5 . . ?
H27A C27 H27B 109.5 . . ?
C26 C27 H27C 109.5 . . ?
H27A C27 H27C 109.5 . . ?
H27B C27 H27C 109.5 . . ?
C26 C28 H28A 109.5 . . ?
C26 C28 H28B 109.5 . . ?
H28A C28 H28B 109.5 . . ?
C26 C28 H28C 109.5 . . ?
H28A C28 H28C 109.5 . . ?
H28B C28 H28C 109.5 . . ?
O30 C29 H29A 109.5 . . ?
O30 C29 H29B 109.5 . . ?
H29A C29 H29B 109.5 . . ?
O30 C29 H29C 109.5 . . ?
H29A C29 H29C 109.5 . . ?
H29B C29 H29C 109.5 . . ?
C31 O30 C29 114.5(3) . . ?
O32 C31 O30 123.8(2) . . ?
O32 C31 C33 126.2(2) . . ?
O30 C31 C33 110.0(2) . . ?
N37 C33 C31 108.47(18) . . ?
N37 C33 C34 114.95(18) . . ?
C31 C33 C34 109.02(18) . . ?
N37 C33 H33 108.1 . . ?
C31 C33 H33 108.1 . . ?
C34 C33 H33 108.1 . . ?
C35 C34 C36 112.1(3) . . ?
C35 C34 C33 113.2(2) . . ?
C36 C34 C33 110.45(19) . . ?
C35 C34 H34 106.9 . . ?
C36 C34 H34 106.9 . . ?
C33 C34 H34 106.9 . . ?
C34 C35 H35A 109.5 . . ?
C34 C35 H35B 109.5 . . ?
H35A C35 H35B 109.5 . . ?
C34 C35 H35C 109.5 . . ?
H35A C35 H35C 109.5 . . ?
H35B C35 H35C 109.5 . . ?
C34 C36 H36A 109.5 . . ?
C34 C36 H36B 109.5 . . ?
H36A C36 H36B 109.5 . . ?
C34 C36 H36C 109.5 . . ?
H36A C36 H36C 109.5 . . ?
H36B C36 H36C 109.5 . . ?
C38 N37 C33 120.87(18) . . ?
C38 N37 H37 119.6 . . ?
C33 N37 H37 119.6 . . ?
O39 C38 N37 122.37(19) . . ?
O39 C38 C40 121.23(19) . . ?
N37 C38 C40 116.39(18) . . ?
C41 C40 C45 119.17(18) . . ?
C41 C40 C38 122.35(19) . . ?
C45 C40 C38 118.47(19) . . ?
C40 C41 C42 120.41(19) . . ?
C40 C41 H41 119.8 . . ?
C42 C41 H41 119.8 . . ?
C41 C42 C43 120.6(2) . . ?
C41 C42 H42 119.7 . . ?
C43 C42 H42 119.7 . . ?
C42 C43 C44 119.02(19) . . ?
C42 C43 C46 116.97(19) . . ?
C44 C43 C46 123.92(19) . . ?
C45 C44 C43 120.1(2) . . ?
C45 C44 H44 119.9 . . ?
C43 C44 H44 119.9 . . ?
C44 C45 C40 120.4(2) . . ?
C44 C45 H45 119.8 . . ?
C40 C45 H45 119.8 . . ?
O47 C46 N48 122.01(19) . . ?
O47 C46 C43 119.68(19) . . ?
N48 C46 C43 118.29(19) . . ?
C46 N48 C49 120.29(19) . . ?
C46 N48 H48 119.9 . . ?
C49 N48 H48 119.9 . . ?
N48 C49 C50 111.10(18) . . ?
N48 C49 C54 109.88(18) . . ?
C50 C49 C54 111.24(17) . . ?
N48 C49 H49 108.2 . . ?
C50 C49 H49 108.2 . . ?
C54 C49 H49 108.2 . . ?
O53 C50 O51 123.8(2) . . ?
O53 C50 C49 125.0(2) . . ?
O51 C50 C49 111.3(2) . . ?
C50 O51 C52 116.2(2) . . ?
O51 C52 H52A 109.5 . . ?
O51 C52 H52B 109.5 . . ?
H52A C52 H52B 109.5 . . ?
O51 C52 H52C 109.5 . . ?
H52A C52 H52C 109.5 . . ?
H52B C52 H52C 109.5 . . ?
C55 C54 C56 110.3(2) . . ?
C55 C54 C49 110.62(19) . . ?
C56 C54 C49 110.6(2) . . ?
C55 C54 H54 108.4 . . ?
C56 C54 H54 108.4 . . ?
C49 C54 H54 108.4 . . ?
C54 C55 H55A 109.5 . . ?
C54 C55 H55B 109.5 . . ?
H55A C55 H55B 109.5 . . ?
C54 C55 H55C 109.5 . . ?
H55A C55 H55C 109.5 . . ?
H55B C55 H55C 109.5 . . ?
C54 C56 H56A 109.5 . . ?
C54 C56 H56B 109.5 . . ?
H56A C56 H56B 109.5 . . ?
C54 C56 H56C 109.5 . . ?
H56A C56 H56C 109.5 . . ?
H56B C56 H56C 109.5 . . ?
O58 C57 H57A 109.5 . . ?
O58 C57 H57B 109.5 . . ?
H57A C57 H57B 109.5 . . ?
O58 C57 H57C 109.5 . . ?
H57A C57 H57C 109.5 . . ?
H57B C57 H57C 109.5 . . ?
C59 O58 C57 114.9(3) . . ?
O60 C59 O58 124.8(2) . . ?
O60 C59 C61 124.4(2) . . ?
O58 C59 C61 110.8(2) . . ?
N65 C61 C59 110.7(2) . . ?
N65 C61 C62 110.5(2) . . ?
C59 C61 C62 109.9(2) . . ?
N65 C61 H61 108.6 . . ?
C59 C61 H61 108.6 . . ?
C62 C61 H61 108.6 . . ?
C61 C62 C64 110.3(4) . . ?
C61 C62 C63 110.8(4) . . ?
C64 C62 C63 109.8(3) . . ?
C61 C62 H62 108.6 . . ?
C64 C62 H62 108.6 . . ?
C63 C62 H62 108.6 . . ?
C62 C63 H63A 109.5 . . ?
C62 C63 H63B 109.5 . . ?
H63A C63 H63B 109.5 . . ?
C62 C63 H63C 109.5 . . ?
H63A C63 H63C 109.5 . . ?
H63B C63 H63C 109.5 . . ?
C62 C64 H64A 109.5 . . ?
C62 C64 H64B 109.5 . . ?
H64A C64 H64B 109.5 . . ?
C62 C64 H64C 109.5 . . ?
H64A C64 H64C 109.5 . . ?
H64B C64 H64C 109.5 . . ?
C66 N65 C61 120.9(2) . . ?
C66 N65 H65 119.6 . . ?
C61 N65 H65 119.6 . . ?
O67 C66 N65 121.2(3) . . ?
O67 C66 C68 120.6(3) . . ?
N65 C66 C68 118.2(2) . . ?
C69 C68 C73 117.7(3) . . ?
C73A C68 C66 119.8(4) . . ?
C69 C68 C66 127.3(3) . . ?
C73 C68 C66 115.0(3) . . ?
C73A C68 C69A 120.2(5) . . ?
C66 C68 C69A 119.3(4) . . ?
C70 C71 C72 120.1(3) . . ?
C72A C71 C70A 114.7(4) . . ?
C70 C71 C74 120.6(2) . . ?
C72A C71 C74 127.1(4) . . ?
C72 C71 C74 119.2(3) . . ?
C70A C71 C74 117.0(3) . . ?
C68 C69 C70 122.7(3) . . ?
C68 C69 H69 118.6 . . ?
C70 C69 H69 118.6 . . ?
C71 C70 C69 121.6(3) . . ?
C71 C70 H70 119.2 . . ?
C69 C70 H70 119.2 . . ?
C73 C72 C71 117.6(4) . . ?
C73 C72 H72 121.2 . . ?
C71 C72 H72 121.2 . . ?
C72 C73 C68 120.2(3) . . ?
C72 C73 H73 119.9 . . ?
C68 C73 H73 119.9 . . ?
C70A C69A C68 115.3(6) . . ?
C70A C69A H69A 122.3 . . ?
C68 C69A H69A 122.3 . . ?
C69A C70A C71 121.0(6) . . ?
C69A C70A H70A 119.5 . . ?
C71 C70A H70A 119.5 . . ?
C71 C72A C73A 123.6(6) . . ?
C71 C72A H72A 118.2 . . ?
C73A C72A H72A 118.2 . . ?
C68 C73A C72A 122.2(6) . . ?
C68 C73A H73A 118.9 . . ?
C72A C73A H73A 118.9 . . ?
O75 C74 N76 123.1(2) . . ?
O75 C74 C71 120.5(2) . . ?
N76 C74 C71 116.4(2) . . ?
C74 N76 C77 122.6(2) . . ?
C74 N76 H76 118.7 . . ?
C77 N76 H76 118.7 . . ?
N76 C77 C78 108.08(19) . . ?
N76 C77 C82 111.1(2) . . ?
C78 C77 C82 112.4(2) . . ?
N76 C77 H77 108.4 . . ?
C78 C77 H77 108.4 . . ?
C82 C77 H77 108.4 . . ?
O81 C78 O79 127.4(3) . . ?
O81 C78 C77 119.1(2) . . ?
O79 C78 C77 113.4(2) . . ?
C78 O79 C80 123.3(4) . . ?
C78 O81 C80A 130.2(4) . . ?
O79 C80 H80A 109.5 . . ?
O79 C80 H80B 109.5 . . ?
H80A C80 H80B 109.5 . . ?
O79 C80 H80C 109.5 . . ?
H80A C80 H80C 109.5 . . ?
H80B C80 H80C 109.5 . . ?
O81 C80A H80D 109.5 . . ?
O81 C80A H80E 109.5 . . ?
H80D C80A H80E 109.5 . . ?
O81 C80A H80F 109.5 . . ?
H80D C80A H80F 109.5 . . ?
H80E C80A H80F 109.5 . . ?
C83 C82 C84 111.2(3) . . ?
C83 C82 C77 110.4(3) . . ?
C84 C82 C77 110.2(2) . . ?
C83 C82 H82 108.3 . . ?
C84 C82 H82 108.3 . . ?
C77 C82 H82 108.3 . . ?
C82 C83 H83A 109.5 . . ?
C82 C83 H83B 109.5 . . ?
H83A C83 H83B 109.5 . . ?
C82 C83 H83C 109.5 . . ?
H83A C83 H83C 109.5 . . ?
H83B C83 H83C 109.5 . . ?
C82 C84 H84A 109.5 . . ?
C82 C84 H84B 109.5 . . ?
H84A C84 H84B 109.5 . . ?
C82 C84 H84C 109.5 . . ?
H84A C84 H84C 109.5 . . ?
H84B C84 H84C 109.5 . . ?

loop_
_geom_bond_atom_site_label_1
_geom_bond_atom_site_label_2
_geom_bond_distance
_geom_bond_site_symmetry_2
_geom_bond_publ_flag
C1 O2 1.446(3) . ?
C1 H1A 0.9800 . ?
C1 H1B 0.9800 . ?
C1 H1C 0.9800 . ?
O2 C3 1.335(3) . ?
C3 O4 1.201(3) . ?
C3 C5 1.519(3) . ?
C5 N9 1.463(3) . ?
C5 C6 1.545(3) . ?
C5 H5 1.0000 . ?
C6 C7 1.515(4) . ?
C6 C8 1.524(4) . ?
C6 H6 1.0000 . ?
C7 H7A 0.9800 . ?
C7 H7B 0.9800 . ?
C7 H7C 0.9800 . ?
C8 H8A 0.9800 . ?
C8 H8B 0.9800 . ?
C8 H8C 0.9800 . ?
N9 C10 1.345(3) . ?
N9 H9 0.8800 . ?
C10 O11 1.232(3) . ?
C10 C12 1.509(3) . ?
C12 C13 1.391(3) . ?
C12 C17 1.393(3) . ?
C13 C14 1.384(3) . ?
C13 H13 0.9500 . ?
C14 C15 1.393(3) . ?
C14 H14 0.9500 . ?
C15 C16 1.398(3) . ?
C15 C18 1.506(3) . ?
C16 C17 1.386(3) . ?
C16 H16 0.9500 . ?
C17 H17 0.9500 . ?
C18 O19 1.230(3) . ?
C18 N20 1.348(3) . ?
N20 C21 1.449(3) . ?
N20 H20 0.8800 . ?
C21 C22 1.522(3) . ?
C21 C26 1.554(3) . ?
C21 H21 1.0000 . ?
C22 O25 1.194(3) . ?
C22 O23 1.339(3) . ?
O23 C24 1.435(4) . ?
C24 H24A 0.9800 . ?
C24 H24B 0.9800 . ?
C24 H24C 0.9800 . ?
C26 C27 1.514(4) . ?
C26 C28 1.518(4) . ?
C26 H26 1.0000 . ?
C27 H27A 0.9800 . ?
C27 H27B 0.9800 . ?
C27 H27C 0.9800 . ?
C28 H28A 0.9800 . ?
C28 H28B 0.9800 . ?
C28 H28C 0.9800 . ?
C29 O30 1.447(4) . ?
C29 H29A 0.9800 . ?
C29 H29B 0.9800 . ?
C29 H29C 0.9800 . ?
O30 C31 1.334(3) . ?
C31 O32 1.194(3) . ?
C31 C33 1.524(3) . ?
C33 N37 1.457(2) . ?
C33 C34 1.547(3) . ?
C33 H33 1.0000 . ?
C34 C35 1.512(4) . ?
C34 C36 1.518(4) . ?
C34 H34 1.0000 . ?
C35 H35A 0.9800 . ?
C35 H35B 0.9800 . ?
C35 H35C 0.9800 . ?
C36 H36A 0.9800 . ?
C36 H36B 0.9800 . ?
C36 H36C 0.9800 . ?
N37 C38 1.346(3) . ?
N37 H37 0.8800 . ?
C38 O39 1.232(3) . ?
C38 C40 1.502(3) . ?
C40 C41 1.384(3) . ?
C40 C45 1.397(3) . ?
C41 C42 1.387(3) . ?
C41 H41 0.9500 . ?
C42 C43 1.393(3) . ?
C42 H42 0.9500 . ?
C43 C44 1.394(3) . ?
C43 C46 1.509(3) . ?
C44 C45 1.391(3) . ?
C44 H44 0.9500 . ?
C45 H45 0.9500 . ?
C46 O47 1.231(3) . ?
C46 N48 1.339(3) . ?
N48 C49 1.462(3) . ?
N48 H48 0.8800 . ?
C49 C50 1.518(3) . ?
C49 C54 1.543(3) . ?
C49 H49 1.0000 . ?
C50 O53 1.201(3) . ?
C50 O51 1.328(3) . ?
O51 C52 1.445(3) . ?
C52 H52A 0.9800 . ?
C52 H52B 0.9800 . ?
C52 H52C 0.9800 . ?
C54 C55 1.516(3) . ?
C54 C56 1.530(3) . ?
C54 H54 1.0000 . ?
C55 H55A 0.9800 . ?
C55 H55B 0.9800 . ?
C55 H55C 0.9800 . ?
C56 H56A 0.9800 . ?
C56 H56B 0.9800 . ?
C56 H56C 0.9800 . ?
C57 O58 1.456(4) . ?
C57 H57A 0.9800 . ?
C57 H57B 0.9800 . ?
C57 H57C 0.9800 . ?
O58 C59 1.325(3) . ?
C59 O60 1.194(3) . ?
C59 C61 1.521(3) . ?
C61 N65 1.457(3) . ?
C61 C62 1.532(5) . ?
C61 H61 1.0000 . ?
C62 C64 1.538(5) . ?
C62 C63 1.541(5) . ?
C62 H62 1.0000 . ?
C63 H63A 0.9800 . ?
C63 H63B 0.9800 . ?
C63 H63C 0.9800 . ?
C64 H64A 0.9800 . ?
C64 H64B 0.9800 . ?
C64 H64C 0.9800 . ?
N65 C66 1.333(4) . ?
N65 H65 0.8800 . ?
C66 O67 1.227(3) . ?
C66 C68 1.499(4) . ?
C68 C73A 1.220(8) . ?
C68 C69 1.298(4) . ?
C68 C73 1.488(5) . ?
C68 C69A 1.516(7) . ?
C71 C70 1.321(5) . ?
C71 C72A 1.338(7) . ?
C71 C72 1.448(5) . ?
C71 C70A 1.484(8) . ?
C71 C74 1.505(3) . ?
C69 C70 1.397(5) . ?
C69 H69 0.9500 . ?
C70 H70 0.9500 . ?
C72 C73 1.371(6) . ?
C72 H72 0.9500 . ?
C73 H73 0.9500 . ?
C69A C70A 1.376(11) . ?
C69A H69A 0.9500 . ?
C70A H70A 0.9500 . ?
C72A C73A 1.399(11) . ?
C72A H72A 0.9500 . ?
C73A H73A 0.9500 . ?
C74 O75 1.224(3) . ?
C74 N76 1.341(3) . ?
N76 C77 1.464(3) . ?
N76 H76 0.8800 . ?
C77 C78 1.530(4) . ?
C77 C82 1.533(3) . ?
C77 H77 1.0000 . ?
C78 O81 1.236(3) . ?
C78 O79 1.270(3) . ?
O79 C80 1.340(6) . ?
O81 C80A 1.401(8) . ?
C80 H80A 0.9800 . ?
C80 H80B 0.9800 . ?
C80 H80C 0.9800 . ?
C80A H80D 0.9800 . ?
C80A H80E 0.9800 . ?
C80A H80F 0.9800 . ?
C82 C83 1.517(6) . ?
C82 C84 1.527(5) . ?
C82 H82 1.0000 . ?
C83 H83A 0.9800 . ?
C83 H83B 0.9800 . ?
C83 H83C 0.9800 . ?
C84 H84A 0.9800 . ?
C84 H84B 0.9800 . ?
C84 H84C 0.9800 . ?
